data_4349044
loop_
_publ_author_name
'Biewer, Christian'
'Hamacher, Claudia'
'Kaiser, Andre'
'Vogt, Nicolas'
'Sandleben, Aaron'
'Chin, Mason T.'
'Yu, Siqi'
'Vicic, David A.'
'Klein, Axel'

_publ_section_title
;
 Unsymmetrical N-Aryl-1-(pyridin-2-yl)methanimine Ligands in
 Organonickel(II) Complexes: More Than a Blend of 2,2'-Bipyridine and
 N,N-Diaryl-\a-diimines?
;
_journal_issue 24
_journal_name_full 'Inorganic chemistry'
_journal_page_first 12716
_journal_page_last 12727
_journal_paper_doi 10.1021/acs.inorgchem.6b01874
_journal_volume 55
_journal_year 2016
_chemical_formula_moiety 'C15 H10 Cl N3 Ni'
_chemical_formula_sum 'C21 H21 Cl N2 Ni'
_chemical_formula_weight 395.56
_chemical_name_common '[(PyMa)Ni(Mes)Cl]'
_space_group_crystal_system trigonal
_space_group_IT_number 161
_space_group_name_Hall 'R 3 -2"c'
_space_group_name_H-M_alt 'R 3 c :H'
_atom_sites_solution_hydrogens geom
_audit_creation_method SHELXL-2014/7
_cell_angle_alpha 90
_cell_angle_beta 90
_cell_angle_gamma 120
_cell_formula_units_Z 18
_cell_length_a 23.189(3)
_cell_length_b 23.189(3)
_cell_length_c 20.121(2)
_cell_measurement_reflns_used 36653
_cell_measurement_temperature 293(2)
_cell_measurement_theta_max 28.197
_cell_measurement_theta_min 2.866
_cell_volume 9370(2)
_computing_cell_refinement 'X-AREA (STOE & Cie 2001)'
_computing_data_collection 'X-AREA (STOE & Cie 2001)'
_computing_data_reduction 'X-RED (STOE & Cie 2001)'
_computing_molecular_graphics 'DIAMOND (Brandenburg, 2006)'
_computing_publication_material 'WinGX publication routines (Farrugia, 2012)'
_computing_structure_refinement 'SHELXL-2014/7 (Sheldrick, 2014)'
_computing_structure_solution 'SIR-92 (Burla et al., 1993)'
_diffrn_ambient_temperature 293(2)
_diffrn_measured_fraction_theta_full 0.947
_diffrn_measured_fraction_theta_max 0.931
_diffrn_measurement_device_type 'STOE IPDS IIT'
_diffrn_measurement_method '\w and \f scans'
_diffrn_radiation_type MoK\a
_diffrn_radiation_wavelength 0.71073
_diffrn_reflns_av_R_equivalents 0.3782
_diffrn_reflns_av_unetI/netI 0.3319
_diffrn_reflns_Laue_measured_fraction_full 0.947
_diffrn_reflns_Laue_measured_fraction_max 0.931
_diffrn_reflns_limit_h_max 30
_diffrn_reflns_limit_h_min -30
_diffrn_reflns_limit_k_max 30
_diffrn_reflns_limit_k_min -30
_diffrn_reflns_limit_l_max 23
_diffrn_reflns_limit_l_min -23
_diffrn_reflns_number 36653
_diffrn_reflns_point_group_measured_fraction_full 0.947
_diffrn_reflns_point_group_measured_fraction_max 0.930
_diffrn_reflns_theta_full 25.242
_diffrn_reflns_theta_max 28.197
_diffrn_reflns_theta_min 2.866
_diffrn_source 'fine-focus sealed tube'
_exptl_absorpt_coefficient_mu 1.065
_exptl_absorpt_correction_T_max 0.8574
_exptl_absorpt_correction_T_min 0.5973
_exptl_absorpt_correction_type numerical
_exptl_absorpt_process_details
;
The absorption correction (X-RED; Stoe & Cie, 2001) 
was performed after optimizing the crystal shape 
using X-SHAPE (Stoe & Cie, 1999).
;
_exptl_crystal_colour violet
_exptl_crystal_density_diffrn 1.262
_exptl_crystal_density_method 'not measured'
_exptl_crystal_description Prism
_exptl_crystal_F_000 3708
_exptl_crystal_size_max 0.1
_exptl_crystal_size_mid 0.1
_exptl_crystal_size_min 0.1
_refine_diff_density_max 1.608
_refine_diff_density_min -0.473
_refine_diff_density_rms 0.112
_refine_ls_abs_structure_details
;
 Flack x determined using 450 quotients [(I+)-(I-)]/[(I+)+(I-)]
 (Parsons, Flack and Wagner, Acta Cryst. B69 (2013) 249-259).
;
_refine_ls_abs_structure_Flack 0.04(3)
_refine_ls_extinction_method none
_refine_ls_goodness_of_fit_ref 0.730
_refine_ls_hydrogen_treatment constr
_refine_ls_matrix_type full
_refine_ls_number_parameters 196
_refine_ls_number_reflns 4764
_refine_ls_number_restraints 85
_refine_ls_restrained_S_all 0.724
_refine_ls_R_factor_all 0.2137
_refine_ls_R_factor_gt 0.0704
_refine_ls_shift/su_max 0.000
_refine_ls_shift/su_mean 0.000
_refine_ls_structure_factor_coef Fsqd
_refine_ls_weighting_details 'w=1/[\s^2^(Fo^2^)+(0.0633P)^2^] where P=(Fo^2^+2Fc^2^)/3'
_refine_ls_weighting_scheme calc
_refine_ls_wR_factor_gt 0.1602
_refine_ls_wR_factor_ref 0.1937
_reflns_Friedel_coverage 0.991
_reflns_Friedel_fraction_full 0.946
_reflns_Friedel_fraction_max 0.928
_reflns_number_gt 1348
_reflns_number_total 4764
_reflns_threshold_expression 'I > 2\s(I)'
_cod_data_source_file ic6b01874_si_003.cif
_cod_data_source_block shelx
_cod_original_cell_volume 9370(3)
_cod_database_code 4349044
_shelx_shelxl_version_number 2014/7
_shelx_space_group_comment
;
The symmetry employed for this shelxl refinement is uniquely defined
by the following loop, which should always be used as a source of
symmetry information in preference to the above space-group names.
They are only intended as comments.
;

loop_
_space_group_symop_operation_xyz
'x, y, z'
'-y, x-y, z'
'-x+y, -x, z'
'-x+y, y, z+1/2'
'x, x-y, z+1/2'
'-y, -x, z+1/2'
'x+2/3, y+1/3, z+1/3'
'-y+2/3, x-y+1/3, z+1/3'
'-x+y+2/3, -x+1/3, z+1/3'
'-x+y+2/3, y+1/3, z+5/6'
'x+2/3, x-y+1/3, z+5/6'
'-y+2/3, -x+1/3, z+5/6'
'x+1/3, y+2/3, z+2/3'
'-y+1/3, x-y+2/3, z+2/3'
'-x+y+1/3, -x+2/3, z+2/3'
'-x+y+1/3, y+2/3, z+7/6'
'x+1/3, x-y+2/3, z+7/6'
'-y+1/3, -x+2/3, z+7/6'

loop_
_atom_site_label
_atom_site_type_symbol
_atom_site_fract_x
_atom_site_fract_y
_atom_site_fract_z
_atom_site_U_iso_or_equiv
_atom_site_adp_type
_atom_site_occupancy
_atom_site_site_symmetry_order
_atom_site_calc_flag
_atom_site_refinement_flags_posn
_atom_site_refinement_flags_adp
Ni1 Ni 0.53033(10) 0.97722(10) 0.89758(12) 0.0510(6) Uani 1 1 d . .
Cl1 Cl 0.4566(2) 0.9328(2) 0.9756(3) 0.0622(13) Uani 1 1 d . .
N1 N 0.6024(7) 1.0205(6) 0.8371(8) 0.055(4) Uani 1 1 d . .
C36 C 0.4556(8) 1.0284(9) 0.8385(9) 0.057(5) Uani 1 1 d . .
C1 C 0.6116(8) 0.9269(8) 0.8598(9) 0.052(5) Uani 1 1 d . .
H1 H 0.6298 0.8994 0.8547 0.062 Uiso 1 1 calc R U
C12 C 0.5797(11) 0.8332(9) 0.9674(12) 0.085(3) Uani 1 1 d . U
H12 H 0.6251 0.8639 0.9686 0.102 Uiso 1 1 calc R U
C32 C 0.5343(8) 1.1010(8) 0.9174(9) 0.047(4) Uani 1 1 d . .
C2 C 0.6386(8) 0.9892(8) 0.8251(9) 0.048(4) Uani 1 1 d . .
C3 C 0.6952(8) 1.0166(10) 0.7852(10) 0.066(6) Uani 1 1 d . .
H3 H 0.7179 0.9934 0.7792 0.079 Uiso 1 1 calc R U
C33 C 0.5167(10) 1.1497(9) 0.9016(11) 0.070(6) Uani 1 1 d . .
H33 H 0.5385 1.1905 0.9234 0.084 Uiso 1 1 calc R U
C6 C 0.6230(8) 1.0796(8) 0.8051(10) 0.060(5) Uani 1 1 d . .
H6 H 0.5995 1.1022 0.8089 0.072 Uiso 1 1 calc R U
C5 C 0.6836(10) 1.1062(10) 0.7643(10) 0.080(6) Uani 1 1 d . .
H5 H 0.6990 1.1472 0.7436 0.096 Uiso 1 1 calc R U
C31 C 0.5052(7) 1.0426(8) 0.8832(9) 0.050(5) Uani 1 1 d . .
N2 N 0.5613(6) 0.9103(6) 0.8983(7) 0.054(4) Uani 1 1 d . .
C16 C 0.4663(10) 0.7999(9) 0.9352(12) 0.085(3) Uani 1 1 d . U
H16 H 0.4368 0.8103 0.9148 0.102 Uiso 1 1 calc R U
C37 C 0.5872(9) 1.1188(8) 0.9674(11) 0.070(6) Uani 1 1 d . .
H37A H 0.6004 1.1621 0.9853 0.105 Uiso 1 1 calc R U
H37B H 0.5706 1.0865 1.0026 0.105 Uiso 1 1 calc R U
H37C H 0.6248 1.1194 0.9469 0.105 Uiso 1 1 calc R U
C35 C 0.4354(10) 1.0759(11) 0.8239(11) 0.083(7) Uani 1 1 d . .
H35 H 0.4008 1.0652 0.7943 0.099 Uiso 1 1 calc R U
C4 C 0.7174(9) 1.0742(9) 0.7558(10) 0.057(5) Uani 1 1 d . .
H4 H 0.7557 1.0923 0.7298 0.069 Uiso 1 1 calc R U
C34 C 0.4679(11) 1.1391(11) 0.8545(12) 0.081(7) Uani 1 1 d . .
C15 C 0.4430(11) 0.7419(9) 0.9647(12) 0.085(3) Uani 1 1 d . U
H15 H 0.3975 0.7115 0.9647 0.102 Uiso 1 1 calc R U
C11 C 0.5368(10) 0.8479(9) 0.9336(12) 0.085(3) Uani 1 1 d . U
C39 C 0.4192(11) 0.9630(9) 0.7998(12) 0.100(8) Uani 1 1 d . .
H39A H 0.3864 0.9638 0.7713 0.151 Uiso 1 1 calc R U
H39B H 0.4507 0.9576 0.7734 0.151 Uiso 1 1 calc R U
H39C H 0.3978 0.9265 0.8304 0.151 Uiso 1 1 calc R U
C13 C 0.5547(10) 0.7716(9) 1.0001(13) 0.085(3) Uani 1 1 d . U
H13 H 0.5832 0.7619 1.0238 0.102 Uiso 1 1 calc R U
C14 C 0.4883(10) 0.7262(9) 0.9968(12) 0.085(3) Uani 1 1 d . U
H14 H 0.4723 0.6844 1.0158 0.102 Uiso 1 1 calc R U
C38 C 0.4451(19) 1.1870(16) 0.8328(19) 0.172(15) Uani 1 1 d . .
H38A H 0.4109 1.1662 0.7997 0.257 Uiso 1 1 calc R U
H38B H 0.4278 1.1989 0.8705 0.257 Uiso 1 1 calc R U
H38C H 0.4821 1.2264 0.8145 0.257 Uiso 1 1 calc R U

loop_
_atom_site_aniso_label
_atom_site_aniso_U_11
_atom_site_aniso_U_22
_atom_site_aniso_U_33
_atom_site_aniso_U_23
_atom_site_aniso_U_13
_atom_site_aniso_U_12
Ni1 0.0470(12) 0.0497(12) 0.0611(14) 0.0015(12) 0.0039(11) 0.0276(11)
Cl1 0.055(3) 0.071(3) 0.071(4) 0.009(2) 0.009(2) 0.039(2)
N1 0.065(9) 0.050(9) 0.056(11) -0.001(7) -0.011(7) 0.034(8)
C36 0.061(11) 0.059(11) 0.049(14) 0.000(9) 0.002(9) 0.028(9)
C1 0.053(11) 0.044(10) 0.056(15) 0.002(8) 0.013(9) 0.022(9)
C12 0.087(6) 0.060(5) 0.120(8) 0.017(5) 0.017(6) 0.045(5)
C32 0.045(9) 0.060(11) 0.043(14) 0.006(9) -0.001(9) 0.032(8)
C2 0.050(10) 0.056(10) 0.049(14) 0.003(9) 0.003(9) 0.034(9)
C3 0.032(10) 0.072(14) 0.087(18) -0.002(12) 0.007(10) 0.021(9)
C33 0.102(17) 0.066(12) 0.052(16) 0.003(10) 0.006(12) 0.051(12)
C6 0.061(11) 0.046(10) 0.073(17) -0.002(9) -0.010(10) 0.026(9)
C5 0.081(14) 0.085(15) 0.039(16) 0.002(11) 0.012(11) 0.015(12)
C31 0.025(8) 0.067(11) 0.051(13) 0.000(10) 0.005(8) 0.018(8)
N2 0.045(8) 0.062(9) 0.043(12) 0.003(7) 0.005(7) 0.019(7)
C16 0.087(6) 0.060(5) 0.120(8) 0.017(5) 0.017(6) 0.045(5)
C37 0.084(14) 0.060(11) 0.083(18) -0.016(11) -0.028(12) 0.049(11)
C35 0.094(15) 0.088(16) 0.082(19) 0.026(14) -0.023(13) 0.057(13)
C4 0.057(11) 0.051(11) 0.062(15) -0.011(10) 0.020(9) 0.026(10)
C34 0.093(16) 0.079(16) 0.09(2) -0.001(13) -0.007(14) 0.057(14)
C15 0.087(6) 0.060(5) 0.120(8) 0.017(5) 0.017(6) 0.045(5)
C11 0.087(6) 0.060(5) 0.120(8) 0.017(5) 0.017(6) 0.045(5)
C39 0.130(19) 0.064(14) 0.11(2) -0.030(13) -0.052(14) 0.049(13)
C13 0.087(6) 0.060(5) 0.120(8) 0.017(5) 0.017(6) 0.045(5)
C14 0.087(6) 0.060(5) 0.120(8) 0.017(5) 0.017(6) 0.045(5)
C38 0.23(4) 0.17(3) 0.22(4) 0.04(3) 0.02(3) 0.17(3)

loop_
_atom_type_symbol
_atom_type_description
_atom_type_scat_dispersion_real
_atom_type_scat_dispersion_imag
_atom_type_scat_source
C C 0.0033 0.0016 'International Tables Vol C Tables 4.2.6.8 and 6.1.1.4'
H H 0.0000 0.0000 'International Tables Vol C Tables 4.2.6.8 and 6.1.1.4'
N N 0.0061 0.0033 'International Tables Vol C Tables 4.2.6.8 and 6.1.1.4'
Cl Cl 0.1484 0.1585 'International Tables Vol C Tables 4.2.6.8 and 6.1.1.4'
Ni Ni 0.3393 1.1124 'International Tables Vol C Tables 4.2.6.8 and 6.1.1.4'

loop_
_geom_angle_atom_site_label_1
_geom_angle_atom_site_label_2
_geom_angle_atom_site_label_3
_geom_angle
N1 Ni1 C31 91.2(6)
N1 Ni1 N2 81.6(6)
C31 Ni1 N2 171.3(7)
N1 Ni1 Cl1 173.4(5)
C31 Ni1 Cl1 90.4(5)
N2 Ni1 Cl1 97.4(4)
C6 N1 C2 116.5(15)
C6 N1 Ni1 127.3(11)
C2 N1 Ni1 116.2(11)
C31 C36 C35 120.7(17)
C31 C36 C39 123.8(16)
C35 C36 C39 115.5(17)
N2 C1 C2 117.8(15)
N2 C1 H1 121.1
C2 C1 H1 121.1
C11 C12 C13 120(2)
C11 C12 H12 120.0
C13 C12 H12 120.0
C31 C32 C33 118.9(17)
C31 C32 C37 123.6(15)
C33 C32 C37 117.4(16)
N1 C2 C3 122.9(15)
N1 C2 C1 111.8(14)
C3 C2 C1 125.3(16)
C4 C3 C2 121.8(17)
C4 C3 H3 119.1
C2 C3 H3 119.1
C34 C33 C32 122.8(19)
C34 C33 H33 118.6
C32 C33 H33 118.6
N1 C6 C5 117.8(16)
N1 C6 H6 121.1
C5 C6 H6 121.1
C4 C5 C6 122.8(18)
C4 C5 H5 118.6
C6 C5 H5 118.6
C32 C31 C36 120.9(16)
C32 C31 Ni1 121.3(12)
C36 C31 Ni1 117.8(13)
C1 N2 C11 115.9(15)
C1 N2 Ni1 112.6(11)
C11 N2 Ni1 131.5(12)
C15 C16 C11 122(2)
C15 C16 H16 119.1
C11 C16 H16 119.1
C32 C37 H37A 109.5
C32 C37 H37B 109.5
H37A C37 H37B 109.5
C32 C37 H37C 109.5
H37A C37 H37C 109.5
H37B C37 H37C 109.5
C34 C35 C36 120.1(18)
C34 C35 H35 119.9
C36 C35 H35 119.9
C3 C4 C5 118.0(17)
C3 C4 H4 121.0
C5 C4 H4 121.0
C33 C34 C35 116.3(17)
C33 C34 C38 128(2)
C35 C34 C38 116(2)
C16 C15 C14 119(2)
C16 C15 H15 120.5
C14 C15 H15 120.5
C12 C11 C16 118.3(18)
C12 C11 N2 121.2(17)
C16 C11 N2 120.5(18)
C36 C39 H39A 109.5
C36 C39 H39B 109.5
H39A C39 H39B 109.5
C36 C39 H39C 109.5
H39A C39 H39C 109.5
H39B C39 H39C 109.5
C14 C13 C12 120(2)
C14 C13 H13 120.2
C12 C13 H13 120.2
C13 C14 C15 121.0(19)
C13 C14 H14 119.5
C15 C14 H14 119.5
C34 C38 H38A 109.5
C34 C38 H38B 109.5
H38A C38 H38B 109.5
C34 C38 H38C 109.5
H38A C38 H38C 109.5
H38B C38 H38C 109.5

loop_
_geom_bond_atom_site_label_1
_geom_bond_atom_site_label_2
_geom_bond_distance
Ni1 N1 1.898(15)
Ni1 C31 1.900(17)
Ni1 N2 2.010(13)
Ni1 Cl1 2.165(5)
N1 C6 1.37(2)
N1 C2 1.377(18)
C36 C31 1.36(2)
C36 C35 1.43(2)
C36 C39 1.53(2)
C1 N2 1.289(18)
C1 C2 1.44(2)
C1 H1 0.9300
C12 C11 1.38(3)
C12 C13 1.41(3)
C12 H12 0.9300
C32 C31 1.36(2)
C32 C33 1.41(2)
C32 C37 1.48(2)
C2 C3 1.39(2)
C3 C4 1.31(2)
C3 H3 0.9300
C33 C34 1.40(3)
C33 H33 0.9300
C6 C5 1.47(3)
C6 H6 0.9300
C5 C4 1.33(3)
C5 H5 0.9300
N2 C11 1.45(2)
C16 C15 1.31(3)
C16 C11 1.45(3)
C16 H16 0.9300
C37 H37A 0.9600
C37 H37B 0.9600
C37 H37C 0.9600
C35 C34 1.41(3)
C35 H35 0.9300
C4 H4 0.9300
C34 C38 1.52(3)
C15 C14 1.43(3)
C15 H15 0.9300
C39 H39A 0.9600
C39 H39B 0.9600
C39 H39C 0.9600
C13 C14 1.37(2)
C13 H13 0.9300
C14 H14 0.9300
C38 H38A 0.9600
C38 H38B 0.9600
C38 H38C 0.9600

loop_
_geom_torsion_atom_site_label_1
_geom_torsion_atom_site_label_2
_geom_torsion_atom_site_label_3
_geom_torsion_atom_site_label_4
_geom_torsion
C31 Ni1 N1 C6 4.7(16)
N2 Ni1 N1 C6 179.9(16)
C31 Ni1 N1 C2 -176.5(13)
N2 Ni1 N1 C2 -1.3(11)
C6 N1 C2 C3 3(2)
Ni1 N1 C2 C3 -176.0(15)
C6 N1 C2 C1 -178.5(15)
Ni1 N1 C2 C1 2.6(19)
N2 C1 C2 N1 -3(2)
N2 C1 C2 C3 175.6(18)
N1 C2 C3 C4 -1(3)
C1 C2 C3 C4 -179.0(19)
C31 C32 C33 C34 4(3)
C37 C32 C33 C34 179(2)
C2 N1 C6 C5 -4(2)
Ni1 N1 C6 C5 175.2(13)
N1 C6 C5 C4 2(3)
C33 C32 C31 C36 -6(3)
C37 C32 C31 C36 178.7(17)
C33 C32 C31 Ni1 175.9(13)
C37 C32 C31 Ni1 0(3)
C35 C36 C31 C32 3(3)
C39 C36 C31 C32 -178.1(17)
C35 C36 C31 Ni1 -178.3(14)
C39 C36 C31 Ni1 0(3)
C2 C1 N2 C11 -178.4(16)
C2 C1 N2 Ni1 2(2)
C31 C36 C35 C34 2(3)
C39 C36 C35 C34 -177(2)
C2 C3 C4 C5 -1(3)
C6 C5 C4 C3 0(3)
C32 C33 C34 C35 1(3)
C32 C33 C34 C38 -179(2)
C36 C35 C34 C33 -4(3)
C36 C35 C34 C38 177(2)
C11 C16 C15 C14 1(3)
C13 C12 C11 C16 2(3)
C13 C12 C11 N2 -178.7(19)
C15 C16 C11 C12 -4(3)
C15 C16 C11 N2 177(2)
C1 N2 C11 C12 48(3)
Ni1 N2 C11 C12 -132.2(17)
C1 N2 C11 C16 -133(2)
Ni1 N2 C11 C16 47(3)
C11 C12 C13 C14 2(3)
C12 C13 C14 C15 -4(3)
C16 C15 C14 C13 3(4)
